data_2227927
loop_
_publ_author_name
'Sun, Hongshun'
'Xu, Hong'
'Li, Yu-Long'

_publ_section_title
;
 [2-Cyclopropyl-4-(4-fluorophenyl)quinolin-3-yl]methanol
;
_journal_coeditor_code PV2333
_journal_issue 11
_journal_name_full 'Acta Crystallographica Section E'
_journal_page_first o2987
_journal_paper_doi 10.1107/S1600536810043588
_journal_volume 66
_journal_year 2010
_chemical_formula_iupac 'C19 H16 F N O'
_chemical_formula_moiety 'C19 H16 F N O'
_chemical_formula_sum 'C19 H16 F N O'
_chemical_formula_weight 293.33
_chemical_name_systematic
;
[2-Cyclopropyl-4-(4-fluorophenyl)quinolin-3-yl]methanol
;
_space_group_IT_number 14
_symmetry_cell_setting monoclinic
_symmetry_space_group_name_Hall '-P 2ybc'
_symmetry_space_group_name_H-M 'P 1 21/c 1'
_atom_sites_solution_hydrogens geom
_atom_sites_solution_primary direct
_atom_sites_solution_secondary difmap
_audit_creation_method SHELXL97
_cell_angle_alpha 90.00
_cell_angle_beta 111.97(3)
_cell_angle_gamma 90.00
_cell_formula_units_Z 8
_cell_length_a 10.069(2)
_cell_length_b 24.683(5)
_cell_length_c 13.275(3)
_cell_measurement_reflns_used 25
_cell_measurement_temperature 293(2)
_cell_measurement_theta_max 13
_cell_measurement_theta_min 10
_cell_volume 3059.7(13)
_computing_cell_refinement 'CAD-4 EXPRESS (Enraf--Nonius, 1994)'
_computing_data_collection 'CAD-4 EXPRESS (Enraf--Nonius, 1994)'
_computing_data_reduction 'CAD-4 EXPRESS (Enraf--Nonius, 1994)'
_computing_molecular_graphics 'SHELXTL (Sheldrick, 2008)'
_computing_publication_material 'SHELXTL (Sheldrick, 2008)'
_computing_structure_refinement 'SHELXL97 (Sheldrick, 2008)'
_computing_structure_solution 'SHELXS97 (Sheldrick, 2008)'
_diffrn_ambient_temperature 293(2)
_diffrn_measured_fraction_theta_full 0.999
_diffrn_measured_fraction_theta_max 0.999
_diffrn_measurement_device_type 'Enraf--Nonius CAD-4'
_diffrn_measurement_method \w/2\q
_diffrn_radiation_monochromator graphite
_diffrn_radiation_source 'fine-focus sealed tube'
_diffrn_radiation_type MoK\a
_diffrn_radiation_wavelength 0.71073
_diffrn_reflns_av_R_equivalents 0.0306
_diffrn_reflns_av_sigmaI/netI 0.0601
_diffrn_reflns_limit_h_max 12
_diffrn_reflns_limit_h_min 0
_diffrn_reflns_limit_k_max 29
_diffrn_reflns_limit_k_min 0
_diffrn_reflns_limit_l_max 14
_diffrn_reflns_limit_l_min -15
_diffrn_reflns_number 5865
_diffrn_reflns_theta_full 25.26
_diffrn_reflns_theta_max 25.26
_diffrn_reflns_theta_min 1.65
_diffrn_standards_decay_% 1
_diffrn_standards_interval_count 200
_diffrn_standards_interval_time 120
_diffrn_standards_number 3
_exptl_absorpt_coefficient_mu 0.087
_exptl_absorpt_correction_T_max 0.9828
_exptl_absorpt_correction_T_min 0.9744
_exptl_absorpt_correction_type empirical
_exptl_absorpt_process_details 'via \y scan (North <i>et al.</i>, 1968)'
_exptl_crystal_colour colourless
_exptl_crystal_density_diffrn 1.274
_exptl_crystal_density_method 'not measured'
_exptl_crystal_description block
_exptl_crystal_F_000 1232
_exptl_crystal_size_max 0.30
_exptl_crystal_size_mid 0.20
_exptl_crystal_size_min 0.20
_refine_diff_density_max 0.199
_refine_diff_density_min -0.178
_refine_ls_extinction_coef 0.0222(15)
_refine_ls_extinction_expression Fc^*^=kFc[1+0.001xFc^2^\l^3^/sin(2\q)]^-1/4^
_refine_ls_extinction_method 'SHELXL97 (Sheldrick, 2008)'
_refine_ls_goodness_of_fit_ref 1.002
_refine_ls_hydrogen_treatment constr
_refine_ls_matrix_type full
_refine_ls_number_parameters 398
_refine_ls_number_reflns 5536
_refine_ls_number_restraints 0
_refine_ls_restrained_S_all 1.002
_refine_ls_R_factor_all 0.1216
_refine_ls_R_factor_gt 0.0577
_refine_ls_shift/su_max 0.000
_refine_ls_shift/su_mean 0.000
_refine_ls_structure_factor_coef Fsqd
_refine_ls_weighting_details 'calc w = 1/[\s^2^(Fo^2^)+(0.0700P)^2^+1.00P] where P=(Fo^2^+2Fc^2^)/3'
_refine_ls_weighting_scheme calc
_refine_ls_wR_factor_gt 0.1289
_refine_ls_wR_factor_ref 0.1660
_reflns_number_gt 3098
_reflns_number_total 5536
_reflns_threshold_expression I>2\s(I)
_cod_data_source_file pv2333.cif
_cod_data_source_block I
_cod_original_sg_symbol_H-M 'P 21/c'
_cod_database_code 2227927
_cod_database_fobs_code 2227927

loop_
_symmetry_equiv_pos_as_xyz
'x, y, z'
'-x, y+1/2, -z+1/2'
'-x, -y, -z'
'x, -y-1/2, z-1/2'

loop_
_atom_site_type_symbol
_atom_site_label
_atom_site_fract_x
_atom_site_fract_y
_atom_site_fract_z
_atom_site_U_iso_or_equiv
_atom_site_adp_type
_atom_site_calc_flag
_atom_site_refinement_flags
_atom_site_occupancy
_atom_site_disorder_assembly
_atom_site_disorder_group
F F1 0.2535(3) 0.75467(12) 1.27963(19) 0.1195(10) Uani d . 1 . .
O O1 0.1866(2) 0.57598(8) 0.91629(15) 0.0484(5) Uani d . 1 . .
H H1A 0.2535 0.5566 0.9596 0.058 Uiso d R 1 . .
N N1 -0.2147(3) 0.62400(12) 0.6641(2) 0.0629(8) Uani d . 1 . .
C C1 0.1723(5) 0.73584(16) 1.1794(3) 0.0755(11) Uani d . 1 . .
C C2 0.2351(4) 0.72914(15) 1.1055(3) 0.0669(10) Uani d . 1 . .
H H2A 0.3308 0.7382 1.1227 0.080 Uiso calc R 1 . .
C C3 0.1544(3) 0.70875(13) 1.0056(3) 0.0555(8) Uani d . 1 . .
H H3A 0.1963 0.7036 0.9547 0.067 Uiso calc R 1 . .
C C4 0.0109(3) 0.69557(12) 0.9784(2) 0.0481(8) Uani d . 1 . .
C C5 -0.0491(4) 0.70487(14) 1.0557(3) 0.0662(10) Uani d . 1 . .
H H5A -0.1456 0.6974 1.0386 0.079 Uiso calc R 1 . .
C C6 0.0312(5) 0.72479(15) 1.1564(3) 0.0795(12) Uani d . 1 . .
H H6A -0.0094 0.7306 1.2079 0.095 Uiso calc R 1 . .
C C7 -0.0722(3) 0.67043(13) 0.8715(2) 0.0484(8) Uani d . 1 . .
C C8 -0.0453(3) 0.61787(12) 0.8492(2) 0.0458(7) Uani d . 1 . .
C C9 -0.1199(3) 0.59642(13) 0.7432(2) 0.0517(8) Uani d . 1 . .
C C10 -0.2455(3) 0.67573(14) 0.6860(3) 0.0586(9) Uani d . 1 . .
C C11 -0.3457(4) 0.70551(17) 0.6010(3) 0.0779(12) Uani d . 1 . .
H H11A -0.3882 0.6897 0.5328 0.093 Uiso calc R 1 . .
C C12 -0.3812(4) 0.7570(2) 0.6169(4) 0.0897(14) Uani d . 1 . .
H H12A -0.4492 0.7758 0.5603 0.108 Uiso calc R 1 . .
C C13 -0.3157(4) 0.78179(17) 0.7183(4) 0.0858(13) Uani d . 1 . .
H H13A -0.3399 0.8172 0.7283 0.103 Uiso calc R 1 . .
C C14 -0.2163(4) 0.75455(15) 0.8030(3) 0.0696(10) Uani d . 1 . .
H H14A -0.1738 0.7714 0.8702 0.083 Uiso calc R 1 . .
C C15 -0.1780(3) 0.70061(13) 0.7883(3) 0.0544(9) Uani d . 1 . .
C C16 0.0571(3) 0.58239(12) 0.9353(2) 0.0442(7) Uani d . 1 . .
H H16A 0.0780 0.5986 1.0062 0.053 Uiso calc R 1 . .
H H16B 0.0138 0.5472 0.9346 0.053 Uiso calc R 1 . .
C C17 -0.0908(4) 0.54001(14) 0.7175(3) 0.0656(10) Uani d . 1 . .
H H17A -0.0118 0.5217 0.7745 0.079 Uiso calc R 1 . .
C C18 -0.1149(4) 0.52291(16) 0.6044(3) 0.0720(11) Uani d . 1 . .
H H18A -0.1488 0.5501 0.5476 0.086 Uiso calc R 1 . .
H H18B -0.0495 0.4965 0.5945 0.086 Uiso calc R 1 . .
C C19 -0.2152(4) 0.50415(16) 0.6537(3) 0.0748(11) Uani d . 1 . .
H H19A -0.2110 0.4663 0.6745 0.090 Uiso calc R 1 . .
H H19B -0.3103 0.5200 0.6277 0.090 Uiso calc R 1 . .
F F2 -0.9501(3) 0.66225(11) 0.39541(17) 0.1052(8) Uani d . 1 . .
O O2 -0.5786(2) 0.65058(9) 0.94408(17) 0.0597(6) Uani d . 1 . .
H H2B -0.6423 0.6278 0.9302 0.090 Uiso calc R 1 . .
N N2 -0.3504(2) 0.50285(10) 0.93101(18) 0.0451(6) Uani d . 1 . .
C C20 -0.8499(4) 0.63914(14) 0.4840(3) 0.0646(10) Uani d . 1 . .
C C21 -0.8889(4) 0.62502(15) 0.5687(3) 0.0680(10) Uani d . 1 . .
H H21A -0.9808 0.6318 0.5664 0.082 Uiso calc R 1 . .
C C22 -0.7874(3) 0.60039(14) 0.6577(3) 0.0584(9) Uani d . 1 . .
H H22A -0.8115 0.5904 0.7162 0.070 Uiso calc R 1 . .
C C23 -0.6507(3) 0.59032(12) 0.6613(2) 0.0432(7) Uani d . 1 . .
C C24 -0.6163(4) 0.60645(14) 0.5742(3) 0.0620(9) Uani d . 1 . .
H H24A -0.5242 0.6006 0.5760 0.074 Uiso calc R 1 . .
C C25 -0.7164(4) 0.63104(15) 0.4851(3) 0.0719(11) Uani d . 1 . .
H H25A -0.6928 0.6419 0.4268 0.086 Uiso calc R 1 . .
C C26 -0.5441(3) 0.56122(12) 0.7552(2) 0.0415(7) Uani d . 1 . .
C C27 -0.4757(3) 0.58558(11) 0.8541(2) 0.0417(7) Uani d . 1 . .
C C28 -0.3783(3) 0.55476(12) 0.9413(2) 0.0439(7) Uani d . 1 . .
C C29 -0.4175(3) 0.47784(12) 0.8325(2) 0.0419(7) Uani d . 1 . .
C C30 -0.3911(3) 0.42248(12) 0.8223(2) 0.0517(8) Uani d . 1 . .
H H30A -0.3277 0.4038 0.8817 0.062 Uiso calc R 1 . .
C C31 -0.4569(3) 0.39590(14) 0.7268(3) 0.0565(9) Uani d . 1 . .
H H31A -0.4373 0.3594 0.7212 0.068 Uiso calc R 1 . .
C C32 -0.5536(4) 0.42303(14) 0.6370(3) 0.0567(9) Uani d . 1 . .
H H32A -0.5986 0.4046 0.5719 0.068 Uiso calc R 1 . .
C C33 -0.5820(3) 0.47647(13) 0.6448(2) 0.0505(8) Uani d . 1 . .
H H33A -0.6470 0.4942 0.5847 0.061 Uiso calc R 1 . .
C C34 -0.5145(3) 0.50553(12) 0.7426(2) 0.0423(7) Uani d . 1 . .
C C35 -0.5051(3) 0.64418(12) 0.8719(2) 0.0501(8) Uani d . 1 . .
H H35A -0.4149 0.6636 0.9008 0.060 Uiso calc R 1 . .
H H35B -0.5619 0.6603 0.8025 0.060 Uiso calc R 1 . .
C C36 -0.3029(3) 0.58073(13) 1.0480(2) 0.0537(8) Uani d . 1 . .
H H36A -0.3322 0.6181 1.0535 0.064 Uiso calc R 1 . .
C C37 -0.2562(3) 0.54946(14) 1.1518(2) 0.0580(9) Uani d . 1 . .
H H37A -0.2621 0.5673 1.2151 0.070 Uiso calc R 1 . .
H H37B -0.2758 0.5109 1.1474 0.070 Uiso calc R 1 . .
C C38 -0.1478(3) 0.56916(14) 1.1108(2) 0.0567(9) Uani d . 1 . .
H H38A -0.1012 0.5427 1.0812 0.068 Uiso calc R 1 . .
H H38B -0.0874 0.5991 1.1490 0.068 Uiso calc R 1 . .

loop_
_atom_site_aniso_label
_atom_site_aniso_U_11
_atom_site_aniso_U_22
_atom_site_aniso_U_33
_atom_site_aniso_U_12
_atom_site_aniso_U_13
_atom_site_aniso_U_23
F1 0.144(2) 0.140(2) 0.0805(16) -0.0509(19) 0.0496(16) -0.0475(16)
O1 0.0440(12) 0.0567(13) 0.0429(11) 0.0092(10) 0.0144(9) 0.0049(10)
N1 0.0524(17) 0.062(2) 0.0595(18) 0.0048(14) 0.0040(14) 0.0106(15)
C1 0.098(3) 0.073(3) 0.064(2) -0.026(2) 0.040(2) -0.029(2)
C2 0.060(2) 0.073(3) 0.072(2) -0.0147(19) 0.031(2) -0.014(2)
C3 0.055(2) 0.058(2) 0.063(2) -0.0011(16) 0.0326(17) -0.0075(17)
C4 0.0514(19) 0.0403(18) 0.060(2) 0.0043(14) 0.0295(16) -0.0006(15)
C5 0.068(2) 0.062(2) 0.089(3) -0.0053(18) 0.052(2) -0.014(2)
C6 0.108(3) 0.072(3) 0.088(3) -0.018(2) 0.070(3) -0.021(2)
C7 0.0404(17) 0.051(2) 0.060(2) -0.0002(14) 0.0256(15) 0.0013(16)
C8 0.0389(16) 0.0490(19) 0.0485(18) 0.0029(14) 0.0152(14) 0.0045(14)
C9 0.0457(18) 0.053(2) 0.0508(19) 0.0004(15) 0.0113(16) 0.0023(16)
C10 0.0417(18) 0.059(2) 0.069(2) 0.0016(16) 0.0141(17) 0.0213(19)
C11 0.054(2) 0.078(3) 0.089(3) 0.008(2) 0.012(2) 0.035(2)
C12 0.054(2) 0.087(3) 0.121(4) 0.018(2) 0.026(3) 0.051(3)
C13 0.067(3) 0.058(3) 0.146(4) 0.021(2) 0.056(3) 0.035(3)
C14 0.056(2) 0.058(2) 0.105(3) 0.0092(18) 0.043(2) 0.015(2)
C15 0.0419(18) 0.048(2) 0.079(2) 0.0056(15) 0.0291(18) 0.0154(18)
C16 0.0470(17) 0.0441(17) 0.0434(17) 0.0027(14) 0.0191(14) 0.0004(13)
C17 0.067(2) 0.063(2) 0.050(2) 0.0063(18) 0.0021(17) -0.0069(17)
C18 0.067(2) 0.081(3) 0.062(2) -0.010(2) 0.017(2) -0.017(2)
C19 0.081(3) 0.069(3) 0.078(3) -0.021(2) 0.034(2) -0.015(2)
F2 0.0998(17) 0.123(2) 0.0704(14) 0.0350(15) 0.0064(13) 0.0357(14)
O2 0.0593(14) 0.0563(14) 0.0670(15) -0.0020(11) 0.0276(12) -0.0159(11)
N2 0.0472(15) 0.0458(16) 0.0392(14) 0.0044(12) 0.0125(12) -0.0029(11)
C20 0.068(2) 0.066(2) 0.047(2) 0.0149(19) 0.0073(18) 0.0145(17)
C21 0.048(2) 0.081(3) 0.071(2) 0.0075(18) 0.0169(19) 0.012(2)
C22 0.050(2) 0.077(2) 0.0510(19) 0.0047(17) 0.0220(16) 0.0131(17)
C23 0.0434(17) 0.0450(18) 0.0416(16) 0.0009(13) 0.0163(14) 0.0029(13)
C24 0.059(2) 0.078(2) 0.057(2) 0.0089(19) 0.0308(18) 0.0174(18)
C25 0.087(3) 0.082(3) 0.054(2) 0.020(2) 0.034(2) 0.0263(19)
C26 0.0392(16) 0.0477(19) 0.0396(16) -0.0013(14) 0.0169(14) 0.0042(14)
C27 0.0385(16) 0.0423(18) 0.0429(17) -0.0030(13) 0.0135(13) 0.0006(14)
C28 0.0407(17) 0.0497(19) 0.0393(17) 0.0026(14) 0.0128(14) -0.0032(14)
C29 0.0427(16) 0.0439(18) 0.0387(16) 0.0007(14) 0.0148(14) -0.0018(14)
C30 0.059(2) 0.0469(19) 0.0448(18) 0.0053(15) 0.0151(15) 0.0016(15)
C31 0.066(2) 0.050(2) 0.054(2) 0.0016(17) 0.0229(17) -0.0078(16)
C32 0.067(2) 0.059(2) 0.0449(19) -0.0063(17) 0.0213(17) -0.0134(16)
C33 0.0538(19) 0.057(2) 0.0369(17) 0.0002(16) 0.0123(14) 0.0000(15)
C34 0.0414(16) 0.0485(19) 0.0402(16) -0.0036(14) 0.0188(14) -0.0002(14)
C35 0.0491(18) 0.0456(19) 0.0523(19) -0.0007(14) 0.0152(15) -0.0012(15)
C36 0.056(2) 0.0458(19) 0.0482(19) 0.0075(15) 0.0068(16) -0.0076(15)
C37 0.067(2) 0.066(2) 0.0423(18) -0.0015(18) 0.0225(17) -0.0071(16)
C38 0.052(2) 0.062(2) 0.0498(19) -0.0089(16) 0.0122(16) -0.0033(16)

loop_
_atom_type_symbol
_atom_type_description
_atom_type_scat_dispersion_real
_atom_type_scat_dispersion_imag
_atom_type_scat_source
C C 0.0033 0.0016 'International Tables Vol C Tables 4.2.6.8 and 6.1.1.4'
H H 0.0000 0.0000 'International Tables Vol C Tables 4.2.6.8 and 6.1.1.4'
N N 0.0061 0.0033 'International Tables Vol C Tables 4.2.6.8 and 6.1.1.4'
O O 0.0106 0.0060 'International Tables Vol C Tables 4.2.6.8 and 6.1.1.4'
F F 0.0171 0.0103 'International Tables Vol C Tables 4.2.6.8 and 6.1.1.4'

loop_
_geom_angle_atom_site_label_1
_geom_angle_atom_site_label_2
_geom_angle_atom_site_label_3
_geom_angle_site_symmetry_1
_geom_angle_site_symmetry_3
_geom_angle
_geom_angle_publ_flag
C16 O1 H1A . . 119.2 ?
C9 N1 C10 . . 117.9(3) ?
F1 C1 C2 . . 118.4(4) ?
F1 C1 C6 . . 118.8(4) ?
C2 C1 C6 . . 122.7(4) ?
C1 C2 C3 . . 118.4(3) ?
C1 C2 H2A . . 120.8 ?
C3 C2 H2A . . 120.8 ?
C2 C3 C4 . . 121.5(3) ?
C2 C3 H3A . . 119.3 ?
C4 C3 H3A . . 119.3 ?
C5 C4 C3 . . 117.7(3) ?
C5 C4 C7 . . 121.9(3) ?
C3 C4 C7 . . 120.3(3) ?
C6 C5 C4 . . 121.3(3) ?
C6 C5 H5A . . 119.4 ?
C4 C5 H5A . . 119.4 ?
C1 C6 C5 . . 118.3(3) ?
C1 C6 H6A . . 120.8 ?
C5 C6 H6A . . 120.8 ?
C8 C7 C15 . . 118.4(3) ?
C8 C7 C4 . . 120.8(3) ?
C15 C7 C4 . . 120.8(3) ?
C7 C8 C9 . . 119.2(3) ?
C7 C8 C16 . . 121.2(3) ?
C9 C8 C16 . . 119.5(3) ?
N1 C9 C8 . . 123.6(3) ?
N1 C9 C17 . . 116.6(3) ?
C8 C9 C17 . . 119.9(3) ?
N1 C10 C11 . . 117.9(4) ?
N1 C10 C15 . . 122.9(3) ?
C11 C10 C15 . . 119.1(4) ?
C12 C11 C10 . . 121.0(4) ?
C12 C11 H11A . . 119.5 ?
C10 C11 H11A . . 119.5 ?
C11 C12 C13 . . 120.1(4) ?
C11 C12 H12A . . 119.9 ?
C13 C12 H12A . . 119.9 ?
C14 C13 C12 . . 120.8(4) ?
C14 C13 H13A . . 119.6 ?
C12 C13 H13A . . 119.6 ?
C13 C14 C15 . . 120.0(4) ?
C13 C14 H14A . . 120.0 ?
C15 C14 H14A . . 120.0 ?
C10 C15 C14 . . 118.8(3) ?
C10 C15 C7 . . 118.0(3) ?
C14 C15 C7 . . 123.2(3) ?
O1 C16 C8 . . 110.1(2) ?
O1 C16 H16A . . 109.7 ?
C8 C16 H16A . . 109.7 ?
O1 C16 H16B . . 109.7 ?
C8 C16 H16B . . 109.7 ?
H16A C16 H16B . . 108.2 ?
C9 C17 C18 . . 121.6(3) ?
C9 C17 C19 . . 119.0(3) ?
C18 C17 C19 . . 58.7(2) ?
C9 C17 H17A . . 115.3 ?
C18 C17 H17A . . 115.3 ?
C19 C17 H17A . . 115.3 ?
C19 C18 C17 . . 61.3(2) ?
C19 C18 H18A . . 117.6 ?
C17 C18 H18A . . 117.6 ?
C19 C18 H18B . . 117.6 ?
C17 C18 H18B . . 117.6 ?
H18A C18 H18B . . 114.7 ?
C18 C19 C17 . . 60.0(2) ?
C18 C19 H19A . . 117.8 ?
C17 C19 H19A . . 117.8 ?
C18 C19 H19B . . 117.8 ?
C17 C19 H19B . . 117.8 ?
H19A C19 H19B . . 114.9 ?
C35 O2 H2B . . 109.5 ?
C28 N2 C29 . . 118.9(2) ?
C25 C20 F2 . . 119.1(3) ?
C25 C20 C21 . . 122.8(3) ?
F2 C20 C21 . . 118.1(3) ?
C20 C21 C22 . . 117.9(3) ?
C20 C21 H21A . . 121.1 ?
C22 C21 H21A . . 121.1 ?
C21 C22 C23 . . 121.2(3) ?
C21 C22 H22A . . 119.4 ?
C23 C22 H22A . . 119.4 ?
C22 C23 C24 . . 118.5(3) ?
C22 C23 C26 . . 120.8(3) ?
C24 C23 C26 . . 120.7(3) ?
C25 C24 C23 . . 120.9(3) ?
C25 C24 H24A . . 119.5 ?
C23 C24 H24A . . 119.5 ?
C20 C25 C24 . . 118.7(3) ?
C20 C25 H25A . . 120.7 ?
C24 C25 H25A . . 120.7 ?
C27 C26 C34 . . 118.7(3) ?
C27 C26 C23 . . 122.4(3) ?
C34 C26 C23 . . 118.9(3) ?
C26 C27 C28 . . 119.3(3) ?
C26 C27 C35 . . 120.7(3) ?
C28 C27 C35 . . 119.9(3) ?
N2 C28 C27 . . 122.6(3) ?
N2 C28 C36 . . 117.6(3) ?
C27 C28 C36 . . 119.8(3) ?
N2 C29 C34 . . 121.9(3) ?
N2 C29 C30 . . 119.0(3) ?
C34 C29 C30 . . 119.1(3) ?
C31 C30 C29 . . 121.0(3) ?
C31 C30 H30A . . 119.5 ?
C29 C30 H30A . . 119.5 ?
C30 C31 C32 . . 120.4(3) ?
C30 C31 H31A . . 119.8 ?
C32 C31 H31A . . 119.8 ?
C33 C32 C31 . . 119.9(3) ?
C33 C32 H32A . . 120.0 ?
C31 C32 H32A . . 120.0 ?
C32 C33 C34 . . 121.2(3) ?
C32 C33 H33A . . 119.4 ?
C34 C33 H33A . . 119.4 ?
C29 C34 C33 . . 118.4(3) ?
C29 C34 C26 . . 118.6(3) ?
C33 C34 C26 . . 123.0(3) ?
O2 C35 C27 . . 113.1(2) ?
O2 C35 H35A . . 109.0 ?
C27 C35 H35A . . 109.0 ?
O2 C35 H35B . . 109.0 ?
C27 C35 H35B . . 109.0 ?
H35A C35 H35B . . 107.8 ?
C28 C36 C37 . . 122.1(3) ?
C28 C36 C38 . . 120.3(3) ?
C37 C36 C38 . . 59.0(2) ?
C28 C36 H36A . . 114.7 ?
C37 C36 H36A . . 114.7 ?
C38 C36 H36A . . 114.7 ?
C38 C37 C36 . . 60.7(2) ?
C38 C37 H37A . . 117.7 ?
C36 C37 H37A . . 117.7 ?
C38 C37 H37B . . 117.7 ?
C36 C37 H37B . . 117.7 ?
H37A C37 H37B . . 114.8 ?
C37 C38 C36 . . 60.4(2) ?
C37 C38 H38A . . 117.7 ?
C36 C38 H38A . . 117.7 ?
C37 C38 H38B . . 117.7 ?
C36 C38 H38B . . 117.7 ?
H38A C38 H38B . . 114.9 ?

loop_
_geom_bond_atom_site_label_1
_geom_bond_atom_site_label_2
_geom_bond_site_symmetry_2
_geom_bond_distance
_geom_bond_publ_flag
F1 C1 . 1.357(4) ?
O1 C16 . 1.426(3) ?
O1 H1A . 0.8501 ?
N1 C9 . 1.315(4) ?
N1 C10 . 1.370(4) ?
C1 C2 . 1.361(5) ?
C1 C6 . 1.365(5) ?
C2 C3 . 1.366(4) ?
C2 H2A . 0.9300 ?
C3 C4 . 1.391(4) ?
C3 H3A . 0.9300 ?
C4 C5 . 1.390(4) ?
C4 C7 . 1.487(4) ?
C5 C6 . 1.370(5) ?
C5 H5A . 0.9300 ?
C6 H6A . 0.9300 ?
C7 C8 . 1.380(4) ?
C7 C15 . 1.424(4) ?
C8 C9 . 1.425(4) ?
C8 C16 . 1.502(4) ?
C9 C17 . 1.488(4) ?
C10 C11 . 1.407(4) ?
C10 C15 . 1.413(5) ?
C11 C12 . 1.359(6) ?
C11 H11A . 0.9300 ?
C12 C13 . 1.399(6) ?
C12 H12A . 0.9300 ?
C13 C14 . 1.370(5) ?
C13 H13A . 0.9300 ?
C14 C15 . 1.420(5) ?
C14 H14A . 0.9300 ?
C16 H16A . 0.9700 ?
C16 H16B . 0.9700 ?
C17 C18 . 1.490(4) ?
C17 C19 . 1.508(5) ?
C17 H17A . 0.9800 ?
C18 C19 . 1.469(5) ?
C18 H18A . 0.9700 ?
C18 H18B . 0.9700 ?
C19 H19A . 0.9700 ?
C19 H19B . 0.9700 ?
F2 C20 . 1.356(4) ?
O2 C35 . 1.421(3) ?
O2 H2B . 0.8200 ?
N2 C28 . 1.330(4) ?
N2 C29 . 1.373(3) ?
C20 C25 . 1.354(5) ?
C20 C21 . 1.367(5) ?
C21 C22 . 1.381(4) ?
C21 H21A . 0.9300 ?
C22 C23 . 1.381(4) ?
C22 H22A . 0.9300 ?
C23 C24 . 1.384(4) ?
C23 C26 . 1.490(4) ?
C24 C25 . 1.375(4) ?
C24 H24A . 0.9300 ?
C25 H25A . 0.9300 ?
C26 C27 . 1.373(4) ?
C26 C34 . 1.429(4) ?
C27 C28 . 1.425(4) ?
C27 C35 . 1.513(4) ?
C28 C36 . 1.479(4) ?
C29 C34 . 1.405(4) ?
C29 C30 . 1.408(4) ?
C30 C31 . 1.360(4) ?
C30 H30A . 0.9300 ?
C31 C32 . 1.396(4) ?
C31 H31A . 0.9300 ?
C32 C33 . 1.362(4) ?
C32 H32A . 0.9300 ?
C33 C34 . 1.416(4) ?
C33 H33A . 0.9300 ?
C35 H35A . 0.9700 ?
C35 H35B . 0.9700 ?
C36 C37 . 1.493(4) ?
C36 C38 . 1.498(4) ?
C36 H36A . 0.9800 ?
C37 C38 . 1.472(4) ?
C37 H37A . 0.9700 ?
C37 H37B . 0.9700 ?
C38 H38A . 0.9700 ?
C38 H38B . 0.9700 ?

loop_
_geom_hbond_atom_site_label_D
_geom_hbond_atom_site_label_H
_geom_hbond_atom_site_label_A
_geom_hbond_site_symmetry_A
_geom_hbond_distance_DH
_geom_hbond_distance_HA
_geom_hbond_distance_DA
_geom_hbond_angle_DHA
O1 H1A N2 3_567 0.85 2.0390 2.849(3) 159
O2 H2B O1 1_455 0.82 2.0990 2.909(3) 170
C30 H30A O1 3_567 0.93 2.5700 3.307(3) 136
C37 H37B O1 3_567 0.97 2.5860 3.372(4) 138
C36 H36A O2 . 0.98 2.4920 3.117(4) 121
C17 H17A O1 . 0.98 2.5520 3.168(4) 121
C12 H12A O2 4_575 0.93 2.423 3.318(5) 161

loop_
_geom_torsion_atom_site_label_1
_geom_torsion_atom_site_label_2
_geom_torsion_atom_site_label_3
_geom_torsion_atom_site_label_4
_geom_torsion_site_symmetry_1
_geom_torsion_site_symmetry_2
_geom_torsion_site_symmetry_3
_geom_torsion_site_symmetry_4
_geom_torsion
_geom_torsion_publ_flag
F1 C1 C2 C3 . . . . 178.2(3) ?
C6 C1 C2 C3 . . . . -2.3(6) ?
C1 C2 C3 C4 . . . . 0.7(5) ?
C2 C3 C4 C5 . . . . 1.3(5) ?
C2 C3 C4 C7 . . . . -176.4(3) ?
C3 C4 C5 C6 . . . . -1.9(5) ?
C7 C4 C5 C6 . . . . 175.7(3) ?
F1 C1 C6 C5 . . . . -178.8(4) ?
C2 C1 C6 C5 . . . . 1.7(6) ?
C4 C5 C6 C1 . . . . 0.5(6) ?
C5 C4 C7 C8 . . . . -107.4(4) ?
C3 C4 C7 C8 . . . . 70.2(4) ?
C5 C4 C7 C15 . . . . 74.9(4) ?
C3 C4 C7 C15 . . . . -107.6(3) ?
C15 C7 C8 C9 . . . . 2.3(4) ?
C4 C7 C8 C9 . . . . -175.5(3) ?
C15 C7 C8 C16 . . . . -175.6(3) ?
C4 C7 C8 C16 . . . . 6.6(4) ?
C10 N1 C9 C8 . . . . -1.6(5) ?
C10 N1 C9 C17 . . . . 178.9(3) ?
C7 C8 C9 N1 . . . . -0.2(5) ?
C16 C8 C9 N1 . . . . 177.7(3) ?
C7 C8 C9 C17 . . . . 179.3(3) ?
C16 C8 C9 C17 . . . . -2.7(4) ?
C9 N1 C10 C11 . . . . 179.2(3) ?
C9 N1 C10 C15 . . . . 1.3(5) ?
N1 C10 C11 C12 . . . . 180.0(3) ?
C15 C10 C11 C12 . . . . -2.0(5) ?
C10 C11 C12 C13 . . . . 1.5(6) ?
C11 C12 C13 C14 . . . . -0.7(6) ?
C12 C13 C14 C15 . . . . 0.3(5) ?
N1 C10 C15 C14 . . . . 179.5(3) ?
C11 C10 C15 C14 . . . . 1.6(5) ?
N1 C10 C15 C7 . . . . 0.8(5) ?
C11 C10 C15 C7 . . . . -177.2(3) ?
C13 C14 C15 C10 . . . . -0.8(5) ?
C13 C14 C15 C7 . . . . 177.9(3) ?
C8 C7 C15 C10 . . . . -2.5(4) ?
C4 C7 C15 C10 . . . . 175.3(3) ?
C8 C7 C15 C14 . . . . 178.8(3) ?
C4 C7 C15 C14 . . . . -3.4(4) ?
C7 C8 C16 O1 . . . . -106.7(3) ?
C9 C8 C16 O1 . . . . 75.4(3) ?
N1 C9 C17 C18 . . . . 25.2(5) ?
C8 C9 C17 C18 . . . . -154.4(3) ?
N1 C9 C17 C19 . . . . -43.9(5) ?
C8 C9 C17 C19 . . . . 136.5(3) ?
C9 C17 C18 C19 . . . . -107.0(4) ?
C9 C17 C19 C18 . . . . 111.4(4) ?
C25 C20 C21 C22 . . . . -1.5(6) ?
F2 C20 C21 C22 . . . . 178.6(3) ?
C20 C21 C22 C23 . . . . 0.0(5) ?
C21 C22 C23 C24 . . . . 1.2(5) ?
C21 C22 C23 C26 . . . . -176.9(3) ?
C22 C23 C24 C25 . . . . -1.2(5) ?
C26 C23 C24 C25 . . . . 176.9(3) ?
F2 C20 C25 C24 . . . . -178.5(3) ?
C21 C20 C25 C24 . . . . 1.5(6) ?
C23 C24 C25 C20 . . . . -0.1(6) ?
C22 C23 C26 C27 . . . . -75.3(4) ?
C24 C23 C26 C27 . . . . 106.6(4) ?
C22 C23 C26 C34 . . . . 103.1(3) ?
C24 C23 C26 C34 . . . . -75.0(4) ?
C34 C26 C27 C28 . . . . -0.4(4) ?
C23 C26 C27 C28 . . . . 178.0(3) ?
C34 C26 C27 C35 . . . . -179.1(3) ?
C23 C26 C27 C35 . . . . -0.7(4) ?
C29 N2 C28 C27 . . . . 0.1(4) ?
C29 N2 C28 C36 . . . . -179.3(3) ?
C26 C27 C28 N2 . . . . 0.0(4) ?
C35 C27 C28 N2 . . . . 178.7(3) ?
C26 C27 C28 C36 . . . . 179.4(3) ?
C35 C27 C28 C36 . . . . -1.9(4) ?
C28 N2 C29 C34 . . . . 0.1(4) ?
C28 N2 C29 C30 . . . . -178.3(3) ?
N2 C29 C30 C31 . . . . 179.0(3) ?
C34 C29 C30 C31 . . . . 0.6(5) ?
C29 C30 C31 C32 . . . . -0.7(5) ?
C30 C31 C32 C33 . . . . 0.2(5) ?
C31 C32 C33 C34 . . . . 0.3(5) ?
N2 C29 C34 C33 . . . . -178.4(3) ?
C30 C29 C34 C33 . . . . -0.1(4) ?
N2 C29 C34 C26 . . . . -0.4(4) ?
C30 C29 C34 C26 . . . . 177.9(3) ?
C32 C33 C34 C29 . . . . -0.4(4) ?
C32 C33 C34 C26 . . . . -178.3(3) ?
C27 C26 C34 C29 . . . . 0.6(4) ?
C23 C26 C34 C29 . . . . -177.9(2) ?
C27 C26 C34 C33 . . . . 178.5(3) ?
C23 C26 C34 C33 . . . . 0.0(4) ?
C26 C27 C35 O2 . . . . 111.6(3) ?
C28 C27 C35 O2 . . . . -67.0(3) ?
N2 C28 C36 C37 . . . . -29.2(4) ?
C27 C28 C36 C37 . . . . 151.3(3) ?
N2 C28 C36 C38 . . . . 41.0(4) ?
C27 C28 C36 C38 . . . . -138.4(3) ?
C28 C36 C37 C38 . . . . 108.6(3) ?
C28 C36 C38 C37 . . . . -111.5(3) ?
